data_2217938
loop_
_publ_author_name
'Zhu, Zhichen'
'Cui, Jin'
'Zhang, Mingjie'

_publ_section_title (<i>E</i>)-4-<i>tert</i>-Butyl-2-(2,6-diisopropylphenyliminomethyl)-6-(morpholinomethyl)phenol
_journal_coeditor_code HK2432
_journal_issue 4
_journal_name_full 'Acta Crystallographica Section E'
_journal_page_first o743
_journal_paper_doi 10.1107/S1600536808007204
_journal_volume 64
_journal_year 2008
_chemical_formula_iupac 'C28 H40 N2 O2'
_chemical_formula_moiety 'C28 H40 N2 O2'
_chemical_formula_sum 'C28 H40 N2 O2'
_chemical_formula_weight 436.62
_chemical_melting_point 364
_chemical_name_systematic (E)-4-tert-Butyl-2-(2,6-diisopropylphenyliminomethyl)-6-(morpholinomethyl)phenol
_space_group_IT_number 33
_symmetry_cell_setting orthorhombic
_symmetry_space_group_name_Hall 'P 2c -2n'
_symmetry_space_group_name_H-M 'P n a 21'
_atom_sites_solution_hydrogens geom
_atom_sites_solution_primary direct
_atom_sites_solution_secondary difmap
_cell_angle_alpha 90.00
_cell_angle_beta 90.00
_cell_angle_gamma 90.00
_cell_formula_units_Z 4
_cell_length_a 10.086(2)
_cell_length_b 20.394(4)
_cell_length_c 12.750(3)
_cell_measurement_reflns_used 5337
_cell_measurement_temperature 113(2)
_cell_measurement_theta_max 29.664
_cell_measurement_theta_min 1.884
_cell_volume 2622.6(10)
_computing_cell_refinement 'CrystalClear (Rigaku/MSC, 2005)'
_computing_data_collection 'CrystalClear (Rigaku/MSC, 2005)'
_computing_data_reduction 'CrystalClear (Rigaku/MSC, 2005)'
_computing_molecular_graphics 'SHELXTL (Sheldrick, 2008)'
_computing_publication_material 'SHELXTL (Sheldrick, 2008)'
_computing_structure_refinement 'SHELXL97 (Sheldrick, 2008)'
_computing_structure_solution 'SHELXS97 (Sheldrick, 2008)'
_diffrn_ambient_temperature 294(2)
_diffrn_measured_fraction_theta_full 0.998
_diffrn_measured_fraction_theta_max 0.998
_diffrn_measurement_device_type 'Rigaku Saturn'
_diffrn_measurement_method \w
_diffrn_radiation_monochromator confocal
_diffrn_radiation_type MoK\a
_diffrn_radiation_wavelength 0.71073
_diffrn_reflns_av_R_equivalents 0.0399
_diffrn_reflns_av_sigmaI/netI 0.0286
_diffrn_reflns_limit_h_max 11
_diffrn_reflns_limit_h_min -12
_diffrn_reflns_limit_k_max 24
_diffrn_reflns_limit_k_min -24
_diffrn_reflns_limit_l_max 15
_diffrn_reflns_limit_l_min -15
_diffrn_reflns_number 25483
_diffrn_reflns_theta_full 25.02
_diffrn_reflns_theta_max 25.02
_diffrn_reflns_theta_min 2.25
_diffrn_standards_decay_% 0
_diffrn_standards_interval_count 0
_diffrn_standards_interval_time 0
_diffrn_standards_number 0
_exptl_absorpt_coefficient_mu 0.069
_exptl_absorpt_correction_T_max 0.9959
_exptl_absorpt_correction_T_min 0.9918
_exptl_absorpt_correction_type multi-scan
_exptl_absorpt_process_details '(Blessing, 1995)'
_exptl_crystal_colour yellow
_exptl_crystal_density_diffrn 1.106
_exptl_crystal_density_method 'not measured'
_exptl_crystal_description block
_exptl_crystal_F_000 952
_exptl_crystal_size_max 0.12
_exptl_crystal_size_mid 0.10
_exptl_crystal_size_min 0.06
_refine_diff_density_max 0.181
_refine_diff_density_min -0.126
_refine_ls_extinction_coef 0.0157(15)
_refine_ls_extinction_expression Fc^*^=kFc[1+0.001xFc^2^\l^3^/sin(2\q)]^-1/4^
_refine_ls_extinction_method 'SHELXL97 (Sheldrick, 2008)'
_refine_ls_goodness_of_fit_ref 1.036
_refine_ls_hydrogen_treatment constr
_refine_ls_matrix_type full
_refine_ls_number_parameters 318
_refine_ls_number_reflns 4618
_refine_ls_restrained_S_all 1.051
_refine_ls_R_factor_all 0.0407
_refine_ls_R_factor_gt 0.0374
_refine_ls_shift/su_max 0.002
_refine_ls_shift/su_mean 0.000
_refine_ls_structure_factor_coef Fsqd
_refine_ls_weighting_details 'calc w=1/[\s^2^(Fo^2^)+(0.0588P)^2^+0.2207P] where P=(Fo^2^+2Fc^2^)/3'
_refine_ls_weighting_scheme calc
_refine_ls_wR_factor_gt 0.0928
_refine_ls_wR_factor_ref 0.0952
_reflns_number_gt 4314
_reflns_number_total 4618
_reflns_threshold_expression I>2\s(I)
_cod_data_source_file hk2432.cif
_cod_data_source_block I
_cod_original_cell_volume 2622.8(10)
_cod_database_code 2217938
_cod_database_fobs_code 2217938

loop_
_symmetry_equiv_pos_as_xyz
'x, y, z'
'-x, -y, z+1/2'
'x+1/2, -y+1/2, z'
'-x+1/2, y+1/2, z+1/2'

loop_
_atom_site_type_symbol
_atom_site_label
_atom_site_fract_x
_atom_site_fract_y
_atom_site_fract_z
_atom_site_U_iso_or_equiv
_atom_site_adp_type
_atom_site_calc_flag
_atom_site_refinement_flags
_atom_site_occupancy
_atom_site_disorder_assembly
_atom_site_disorder_group
O O1 0.66312(13) 0.02738(7) 0.58337(11) 0.0474(4) Uani d . 1 . .
O O2 0.44036(11) 0.16255(6) 1.01270(9) 0.0279(3) Uani d . 1 . .
H H2 0.4303 0.1919 1.0559 0.042 Uiso calc R 1 . .
N N1 0.47500(13) 0.04647(6) 0.74844(11) 0.0265(3) Uani d . 1 . .
N N2 0.32848(13) 0.25917(7) 1.10594(11) 0.0280(3) Uani d . 1 . .
C C1 0.53145(19) 0.10072(9) 0.68955(16) 0.0403(5) Uani d . 1 . .
H H1A 0.6101 0.1168 0.7251 0.048 Uiso calc R 1 . .
H H1B 0.4678 0.1363 0.6857 0.048 Uiso calc R 1 . .
C C2 0.5673(2) 0.07857(11) 0.58034(18) 0.0527(6) Uani d . 1 . .
H H2A 0.4883 0.0632 0.5447 0.063 Uiso calc R 1 . .
H H2B 0.6025 0.1154 0.5410 0.063 Uiso calc R 1 . .
C C3 0.6091(2) -0.02659(9) 0.63968(16) 0.0406(5) Uani d . 1 . .
H H3A 0.6740 -0.0616 0.6427 0.049 Uiso calc R 1 . .
H H3B 0.5317 -0.0430 0.6028 0.049 Uiso calc R 1 . .
C C4 0.57015(19) -0.00743(9) 0.74948(15) 0.0355(4) Uani d . 1 . .
H H4A 0.5314 -0.0449 0.7848 0.043 Uiso calc R 1 . .
H H4B 0.6485 0.0057 0.7882 0.043 Uiso calc R 1 . .
C C5 0.44409(19) 0.06580(9) 0.85631(14) 0.0352(4) Uani d . 1 . .
H H5A 0.5235 0.0834 0.8887 0.042 Uiso calc R 1 . .
H H5B 0.4181 0.0271 0.8956 0.042 Uiso calc R 1 . .
C C6 0.33465(16) 0.11632(8) 0.86387(13) 0.0262(4) Uani d . 1 . .
C C7 0.33721(15) 0.16278(8) 0.94452(12) 0.0234(3) Uani d . 1 . .
C C8 0.23469(15) 0.20886(8) 0.95331(13) 0.0234(3) Uani d . 1 . .
C C9 0.12971(16) 0.20779(7) 0.88116(13) 0.0247(3) Uani d . 1 . .
H H9A 0.0617 0.2383 0.8879 0.030 Uiso calc R 1 . .
C C10 0.12458(15) 0.16266(7) 0.80036(13) 0.0254(4) Uani d . 1 A .
C C11 0.22915(16) 0.11738(8) 0.79479(13) 0.0260(4) Uani d . 1 . .
H H11A 0.2273 0.0863 0.7415 0.031 Uiso calc R 1 . .
C C12 0.01307(17) 0.16019(8) 0.71896(14) 0.0307(4) Uani d D 1 . .
C C13 -0.0397(15) 0.0916(5) 0.6974(9) 0.071(3) Uani d PDU 0.50 A 1
H H13A -0.0129 0.0779 0.6285 0.106 Uiso calc PR 0.50 A 1
H H13B -0.1348 0.0919 0.7015 0.106 Uiso calc PR 0.50 A 1
H H13C -0.0049 0.0617 0.7485 0.106 Uiso calc PR 0.50 A 1
C C14 0.0691(10) 0.1924(4) 0.6171(6) 0.061(2) Uani d PDU 0.50 A 1
H H14A 0.1041 0.2350 0.6334 0.092 Uiso calc PR 0.50 A 1
H H14B -0.0006 0.1966 0.5663 0.092 Uiso calc PR 0.50 A 1
H H14C 0.1384 0.1654 0.5889 0.092 Uiso calc PR 0.50 A 1
C C15 -0.1030(10) 0.2032(6) 0.7539(9) 0.0307(19) Uani d PDU 0.50 A 1
H H15A -0.0786 0.2486 0.7479 0.046 Uiso calc PR 0.50 A 1
H H15B -0.1247 0.1935 0.8256 0.046 Uiso calc PR 0.50 A 1
H H15C -0.1785 0.1946 0.7102 0.046 Uiso calc PR 0.50 A 1
C C13' -0.0535(11) 0.0920(4) 0.7330(8) 0.049(2) Uani d PDU 0.50 A 2
H H13D -0.0796 0.0865 0.8049 0.074 Uiso calc PR 0.50 A 2
H H13E 0.0082 0.0582 0.7142 0.074 Uiso calc PR 0.50 A 2
H H13F -0.1303 0.0892 0.6888 0.074 Uiso calc PR 0.50 A 2
C C14' 0.0708(11) 0.1619(4) 0.6092(6) 0.063(2) Uani d PDU 0.50 A 2
H H14D 0.1136 0.2033 0.5977 0.095 Uiso calc PR 0.50 A 2
H H14E 0.0010 0.1562 0.5588 0.095 Uiso calc PR 0.50 A 2
H H14F 0.1344 0.1271 0.6015 0.095 Uiso calc PR 0.50 A 2
C C15' -0.0942(12) 0.2112(6) 0.7301(10) 0.046(3) Uani d PDU 0.50 A 2
H H15D -0.0563 0.2541 0.7220 0.069 Uiso calc PR 0.50 A 2
H H15E -0.1340 0.2077 0.7982 0.069 Uiso calc PR 0.50 A 2
H H15F -0.1605 0.2044 0.6772 0.069 Uiso calc PR 0.50 A 2
C C16 0.23491(16) 0.25686(8) 1.03797(13) 0.0264(4) Uani d . 1 . .
H H16A 0.1653 0.2866 1.0428 0.032 Uiso calc R 1 . .
C C17 0.32130(16) 0.30595(9) 1.18948(13) 0.0288(4) Uani d . 1 . .
C C18 0.30559(17) 0.28018(9) 1.29173(15) 0.0327(4) Uani d . 1 . .
C C19 0.29501(18) 0.32502(10) 1.37352(15) 0.0379(4) Uani d . 1 . .
H H19A 0.2815 0.3096 1.4413 0.045 Uiso calc R 1 . .
C C20 0.3040(2) 0.39149(10) 1.35681(15) 0.0409(5) Uani d . 1 . .
H H20A 0.2946 0.4205 1.4126 0.049 Uiso calc R 1 . .
C C21 0.3271(2) 0.41500(9) 1.25706(16) 0.0400(5) Uani d . 1 . .
H H21A 0.3356 0.4600 1.2470 0.048 Uiso calc R 1 . .
C C22 0.33791(17) 0.37310(9) 1.17069(15) 0.0331(4) Uani d . 1 . .
C C23 0.3753(2) 0.40061(9) 1.06383(15) 0.0389(5) Uani d . 1 . .
H H23A 0.3678 0.3650 1.0126 0.047 Uiso calc R 1 . .
C C24 0.5192(2) 0.42388(10) 1.06373(17) 0.0443(5) Uani d . 1 . .
H H24A 0.5760 0.3885 1.0851 0.066 Uiso calc R 1 . .
H H24B 0.5288 0.4599 1.1116 0.066 Uiso calc R 1 . .
H H24C 0.5433 0.4378 0.9944 0.066 Uiso calc R 1 . .
C C25 0.2825(2) 0.45530(12) 1.0295(2) 0.0597(6) Uani d . 1 . .
H H25A 0.1927 0.4397 1.0304 0.090 Uiso calc R 1 . .
H H25B 0.3052 0.4690 0.9597 0.090 Uiso calc R 1 . .
H H25C 0.2910 0.4918 1.0766 0.090 Uiso calc R 1 . .
C C26 0.29776(18) 0.20684(9) 1.30904(15) 0.0373(4) Uani d . 1 . .
H H26A 0.3423 0.1858 1.2496 0.045 Uiso calc R 1 . .
C C27 0.1547(2) 0.18351(11) 1.3088(2) 0.0601(6) Uani d . 1 . .
H H27A 0.1120 0.1978 1.2455 0.090 Uiso calc R 1 . .
H H27B 0.1092 0.2015 1.3683 0.090 Uiso calc R 1 . .
H H27C 0.1527 0.1365 1.3123 0.090 Uiso calc R 1 . .
C C28 0.3684(2) 0.18417(11) 1.40882(18) 0.0525(6) Uani d . 1 . .
H H28A 0.4588 0.1988 1.4075 0.079 Uiso calc R 1 . .
H H28B 0.3662 0.1372 1.4126 0.079 Uiso calc R 1 . .
H H28C 0.3245 0.2023 1.4690 0.079 Uiso calc R 1 . .

loop_
_atom_site_aniso_label
_atom_site_aniso_U_11
_atom_site_aniso_U_22
_atom_site_aniso_U_33
_atom_site_aniso_U_12
_atom_site_aniso_U_13
_atom_site_aniso_U_23
O1 0.0416(8) 0.0574(9) 0.0433(8) 0.0162(7) 0.0116(7) -0.0014(7)
O2 0.0244(6) 0.0340(7) 0.0254(6) 0.0025(5) -0.0045(5) -0.0040(5)
N1 0.0278(7) 0.0262(7) 0.0254(7) 0.0053(6) 0.0026(6) -0.0005(6)
N2 0.0264(7) 0.0319(7) 0.0259(7) -0.0017(6) -0.0010(6) -0.0038(6)
C1 0.0386(10) 0.0301(9) 0.0523(13) 0.0022(8) 0.0144(10) 0.0011(8)
C2 0.0518(12) 0.0587(13) 0.0476(13) 0.0186(10) 0.0214(11) 0.0139(11)
C3 0.0388(10) 0.0409(10) 0.0421(11) 0.0123(8) -0.0039(9) -0.0128(9)
C4 0.0370(9) 0.0323(9) 0.0373(10) 0.0112(8) -0.0018(8) -0.0023(8)
C5 0.0361(10) 0.0428(10) 0.0267(9) 0.0127(8) -0.0016(8) -0.0039(8)
C6 0.0252(8) 0.0300(8) 0.0233(8) 0.0032(6) 0.0026(7) -0.0004(7)
C7 0.0224(8) 0.0275(8) 0.0204(8) -0.0040(6) -0.0003(7) 0.0030(6)
C8 0.0227(8) 0.0241(8) 0.0235(8) -0.0035(6) 0.0021(7) 0.0003(6)
C9 0.0218(8) 0.0250(8) 0.0271(9) 0.0006(6) 0.0011(7) -0.0020(7)
C10 0.0236(8) 0.0291(8) 0.0234(8) -0.0026(6) 0.0020(7) -0.0013(7)
C11 0.0296(9) 0.0257(8) 0.0227(8) -0.0010(6) 0.0002(7) -0.0034(7)
C12 0.0269(8) 0.0373(9) 0.0281(9) 0.0023(7) -0.0035(7) -0.0084(7)
C13 0.069(5) 0.051(4) 0.092(7) 0.011(3) -0.032(5) -0.040(4)
C14 0.042(3) 0.118(6) 0.024(3) 0.011(4) -0.008(2) 0.005(3)
C15 0.031(3) 0.035(4) 0.026(4) 0.005(2) -0.017(2) -0.001(2)
C13' 0.041(4) 0.034(3) 0.072(5) 0.001(2) -0.045(4) -0.017(3)
C14' 0.044(3) 0.109(6) 0.036(3) 0.009(4) -0.005(2) 0.002(4)
C15' 0.057(4) 0.035(4) 0.045(6) 0.014(3) -0.017(3) -0.006(4)
C16 0.0256(8) 0.0252(8) 0.0285(9) -0.0029(6) 0.0005(7) -0.0022(7)
C17 0.0242(8) 0.0360(9) 0.0261(9) -0.0023(7) -0.0027(7) -0.0071(7)
C18 0.0262(9) 0.0412(10) 0.0306(10) -0.0007(7) -0.0020(8) -0.0046(8)
C19 0.0355(9) 0.0514(11) 0.0267(9) -0.0003(8) 0.0009(8) -0.0082(9)
C20 0.0445(11) 0.0454(11) 0.0330(11) -0.0009(9) 0.0032(9) -0.0143(9)
C21 0.0484(11) 0.0324(9) 0.0392(11) -0.0010(8) -0.0012(9) -0.0095(8)
C22 0.0349(9) 0.0350(9) 0.0295(9) -0.0026(7) -0.0029(8) -0.0047(7)
C23 0.0489(11) 0.0355(10) 0.0323(10) -0.0052(8) -0.0032(9) -0.0072(8)
C24 0.0429(11) 0.0461(11) 0.0440(11) 0.0007(9) 0.0053(10) -0.0051(9)
C25 0.0538(13) 0.0767(16) 0.0485(13) 0.0090(12) -0.0107(11) 0.0142(12)
C26 0.0377(10) 0.0422(10) 0.0319(10) 0.0010(8) 0.0023(9) -0.0007(9)
C27 0.0497(13) 0.0569(13) 0.0738(17) -0.0160(11) -0.0136(13) 0.0043(13)
C28 0.0514(12) 0.0545(13) 0.0516(13) -0.0024(10) -0.0053(11) 0.0130(11)

loop_
_atom_type_symbol
_atom_type_description
_atom_type_scat_dispersion_real
_atom_type_scat_dispersion_imag
_atom_type_scat_source
C C 0.0033 0.0016 'International Tables Vol C Tables 4.2.6.8 and 6.1.1.4'
H H 0.0000 0.0000 'International Tables Vol C Tables 4.2.6.8 and 6.1.1.4'
N N 0.0061 0.0033 'International Tables Vol C Tables 4.2.6.8 and 6.1.1.4'
O O 0.0106 0.0060 'International Tables Vol C Tables 4.2.6.8 and 6.1.1.4'

loop_
_geom_angle_atom_site_label_1
_geom_angle_atom_site_label_2
_geom_angle_atom_site_label_3
_geom_angle
C3 O1 C2 108.71(14)
C7 O2 H2 109.5
C1 N1 C4 108.69(14)
C1 N1 C5 111.33(14)
C4 N1 C5 109.53(13)
C16 N2 C17 119.34(13)
N1 C1 C2 110.06(16)
N1 C1 H1A 109.6
C2 C1 H1A 109.6
N1 C1 H1B 109.6
C2 C1 H1B 109.6
H1A C1 H1B 108.2
O1 C2 C1 110.94(17)
O1 C2 H2A 109.5
C1 C2 H2A 109.5
O1 C2 H2B 109.5
C1 C2 H2B 109.5
H2A C2 H2B 108.0
O1 C3 C4 111.61(15)
O1 C3 H3A 109.3
C4 C3 H3A 109.3
O1 C3 H3B 109.3
C4 C3 H3B 109.3
H3A C3 H3B 108.0
N1 C4 C3 111.01(15)
N1 C4 H4A 109.4
C3 C4 H4A 109.4
N1 C4 H4B 109.4
C3 C4 H4B 109.4
H4A C4 H4B 108.0
N1 C5 C6 113.49(14)
N1 C5 H5A 108.9
C6 C5 H5A 108.9
N1 C5 H5B 108.9
C6 C5 H5B 108.9
H5A C5 H5B 107.7
C11 C6 C7 118.20(14)
C11 C6 C5 122.14(15)
C7 C6 C5 119.65(14)
O2 C7 C6 118.90(14)
O2 C7 C8 121.14(14)
C6 C7 C8 119.95(14)
C7 C8 C9 119.60(14)
C7 C8 C16 120.56(14)
C9 C8 C16 119.83(14)
C10 C9 C8 121.83(14)
C10 C9 H9A 119.1
C8 C9 H9A 119.1
C9 C10 C11 116.59(14)
C9 C10 C12 123.67(14)
C11 C10 C12 119.74(14)
C6 C11 C10 123.83(15)
C6 C11 H11A 118.1
C10 C11 H11A 118.1
C15' C12 C14' 110.3(6)
C15' C12 C13 113.6(9)
C14' C12 C13 89.3(6)
C14' C12 C15 123.4(6)
C13 C12 C15 108.2(8)
C15' C12 C10 116.1(6)
C14' C12 C10 110.0(5)
C13 C12 C10 114.2(6)
C15 C12 C10 110.2(5)
C15' C12 C13' 107.2(7)
C14' C12 C13' 107.0(6)
C15 C12 C13' 98.6(7)
C10 C12 C13' 105.6(4)
C15' C12 C14 92.7(6)
C13 C12 C14 111.3(6)
C15 C12 C14 106.2(6)
C10 C12 C14 106.5(4)
C13' C12 C14 129.0(5)
C12 C13 H13A 109.5
C12 C13 H13B 109.5
H13A C13 H13B 109.5
C12 C13 H13C 109.5
H13A C13 H13C 109.5
H13B C13 H13C 109.5
C12 C14 H14A 109.5
C12 C14 H14B 109.5
H14A C14 H14B 109.5
C12 C14 H14C 109.5
H14A C14 H14C 109.5
H14B C14 H14C 109.5
C12 C15 H15A 109.5
C12 C15 H15B 109.5
H15A C15 H15B 109.5
C12 C15 H15C 109.5
H15A C15 H15C 109.5
H15B C15 H15C 109.5
C12 C13' H13D 109.5
C12 C13' H13E 109.5
H13D C13' H13E 109.5
C12 C13' H13F 109.5
H13D C13' H13F 109.5
H13E C13' H13F 109.5
C12 C14' H14D 109.5
C12 C14' H14E 109.5
H14D C14' H14E 109.5
C12 C14' H14F 109.5
H14D C14' H14F 109.5
H14E C14' H14F 109.5
C12 C15' H15D 109.5
C12 C15' H15E 109.5
H15D C15' H15E 109.5
C12 C15' H15F 109.5
H15D C15' H15F 109.5
H15E C15' H15F 109.5
N2 C16 C8 121.77(14)
N2 C16 H16A 119.1
C8 C16 H16A 119.1
C22 C17 C18 122.30(15)
C22 C17 N2 121.22(15)
C18 C17 N2 116.34(15)
C19 C18 C17 117.09(16)
C19 C18 C26 122.42(17)
C17 C18 C26 120.48(15)
C20 C19 C18 121.78(18)
C20 C19 H19A 119.1
C18 C19 H19A 119.1
C19 C20 C21 119.79(17)
C19 C20 H20A 120.1
C21 C20 H20A 120.1
C20 C21 C22 121.81(18)
C20 C21 H21A 119.1
C22 C21 H21A 119.1
C21 C22 C17 116.98(18)
C21 C22 C23 119.96(16)
C17 C22 C23 122.93(16)
C25 C23 C22 112.08(18)
C25 C23 C24 110.91(17)
C22 C23 C24 110.57(16)
C25 C23 H23A 107.7
C22 C23 H23A 107.7
C24 C23 H23A 107.7
C23 C24 H24A 109.5
C23 C24 H24B 109.5
H24A C24 H24B 109.5
C23 C24 H24C 109.5
H24A C24 H24C 109.5
H24B C24 H24C 109.5
C23 C25 H25A 109.5
C23 C25 H25B 109.5
H25A C25 H25B 109.5
C23 C25 H25C 109.5
H25A C25 H25C 109.5
H25B C25 H25C 109.5
C18 C26 C27 111.01(17)
C18 C26 C28 113.29(16)
C27 C26 C28 110.46(18)
C18 C26 H26A 107.3
C27 C26 H26A 107.3
C28 C26 H26A 107.3
C26 C27 H27A 109.5
C26 C27 H27B 109.5
H27A C27 H27B 109.5
C26 C27 H27C 109.5
H27A C27 H27C 109.5
H27B C27 H27C 109.5
C26 C28 H28A 109.5
C26 C28 H28B 109.5
H28A C28 H28B 109.5
C26 C28 H28C 109.5
H28A C28 H28C 109.5
H28B C28 H28C 109.5

loop_
_geom_bond_atom_site_label_1
_geom_bond_atom_site_label_2
_geom_bond_distance
O1 C3 1.423(3)
O1 C2 1.423(2)
O2 C7 1.3558(19)
O2 H2 0.8200
N1 C1 1.453(2)
N1 C4 1.459(2)
N1 C5 1.464(2)
N2 C16 1.282(2)
N2 C17 1.432(2)
C1 C2 1.508(3)
C1 H1A 0.9700
C1 H1B 0.9700
C2 H2A 0.9700
C2 H2B 0.9700
C3 C4 1.506(3)
C3 H3A 0.9700
C3 H3B 0.9700
C4 H4A 0.9700
C4 H4B 0.9700
C5 C6 1.513(2)
C5 H5A 0.9700
C5 H5B 0.9700
C6 C11 1.382(2)
C6 C7 1.398(2)
C7 C8 1.402(2)
C8 C9 1.403(2)
C8 C16 1.457(2)
C9 C10 1.382(2)
C9 H9A 0.9300
C10 C11 1.404(2)
C10 C12 1.531(2)
C11 H11A 0.9300
C12 C15' 1.508(8)
C12 C14' 1.517(7)
C12 C13 1.522(8)
C12 C15 1.530(7)
C12 C13' 1.554(7)
C12 C14 1.561(7)
C13 H13A 0.9600
C13 H13B 0.9600
C13 H13C 0.9600
C14 H14A 0.9600
C14 H14B 0.9600
C14 H14C 0.9600
C15 H15A 0.9600
C15 H15B 0.9600
C15 H15C 0.9600
C13' H13D 0.9600
C13' H13E 0.9600
C13' H13F 0.9600
C14' H14D 0.9600
C14' H14E 0.9600
C14' H14F 0.9600
C15' H15D 0.9600
C15' H15E 0.9600
C15' H15F 0.9600
C16 H16A 0.9300
C17 C22 1.400(3)
C17 C18 1.415(3)
C18 C19 1.391(3)
C18 C26 1.514(3)
C19 C20 1.375(3)
C19 H19A 0.9300
C20 C21 1.379(3)
C20 H20A 0.9300
C21 C22 1.398(3)
C21 H21A 0.9300
C22 C23 1.521(3)
C23 C25 1.521(3)
C23 C24 1.527(3)
C23 H23A 0.9800
C24 H24A 0.9600
C24 H24B 0.9600
C24 H24C 0.9600
C25 H25A 0.9600
C25 H25B 0.9600
C25 H25C 0.9600
C26 C27 1.519(3)
C26 C28 1.530(3)
C26 H26A 0.9800
C27 H27A 0.9600
C27 H27B 0.9600
C27 H27C 0.9600
C28 H28A 0.9600
C28 H28B 0.9600
C28 H28C 0.9600

loop_
_geom_hbond_atom_site_label_D
_geom_hbond_atom_site_label_H
_geom_hbond_atom_site_label_A
_geom_hbond_distance_DH
_geom_hbond_distance_HA
_geom_hbond_distance_DA
_geom_hbond_angle_DHA
O2 H2 N2 0.82 1.83 2.5630(18) 148.4

loop_
_geom_torsion_atom_site_label_1
_geom_torsion_atom_site_label_2
_geom_torsion_atom_site_label_3
_geom_torsion_atom_site_label_4
_geom_torsion
C4 N1 C1 C2 57.0(2)
C5 N1 C1 C2 177.71(15)
C3 O1 C2 C1 60.1(2)
N1 C1 C2 O1 -60.7(2)
C2 O1 C3 C4 -58.5(2)
C1 N1 C4 C3 -55.6(2)
C5 N1 C4 C3 -177.41(16)
O1 C3 C4 N1 57.4(2)
C1 N1 C5 C6 66.21(19)
C4 N1 C5 C6 -173.56(15)
N1 C5 C6 C11 34.2(2)
N1 C5 C6 C7 -147.46(15)
C11 C6 C7 O2 -179.73(14)
C5 C6 C7 O2 1.8(2)
C11 C6 C7 C8 -0.2(2)
C5 C6 C7 C8 -178.66(15)
O2 C7 C8 C9 179.79(14)
C6 C7 C8 C9 0.3(2)
O2 C7 C8 C16 -1.5(2)
C6 C7 C8 C16 178.97(14)
C7 C8 C9 C10 -0.6(2)
C16 C8 C9 C10 -179.24(15)
C8 C9 C10 C11 0.7(2)
C8 C9 C10 C12 -179.16(15)
C7 C6 C11 C10 0.4(2)
C5 C6 C11 C10 178.80(16)
C9 C10 C11 C6 -0.6(2)
C12 C10 C11 C6 179.22(15)
C9 C10 C12 C15' 0.6(6)
C11 C10 C12 C15' -179.2(6)
C9 C10 C12 C14' 126.8(4)
C11 C10 C12 C14' -53.0(4)
C9 C10 C12 C13 -134.6(6)
C11 C10 C12 C13 45.6(6)
C9 C10 C12 C15 -12.5(6)
C11 C10 C12 C15 167.6(5)
C9 C10 C12 C13' -118.0(5)
C11 C10 C12 C13' 62.1(5)
C9 C10 C12 C14 102.2(4)
C11 C10 C12 C14 -77.6(4)
C17 N2 C16 C8 -177.94(15)
C7 C8 C16 N2 0.8(2)
C9 C8 C16 N2 179.50(15)
C16 N2 C17 C22 -70.8(2)
C16 N2 C17 C18 113.33(18)
C22 C17 C18 C19 5.7(3)
N2 C17 C18 C19 -178.39(15)
C22 C17 C18 C26 -175.61(16)
N2 C17 C18 C26 0.3(2)
C17 C18 C19 C20 -2.2(3)
C26 C18 C19 C20 179.14(18)
C18 C19 C20 C21 -1.5(3)
C19 C20 C21 C22 1.9(3)
C20 C21 C22 C17 1.4(3)
C20 C21 C22 C23 -174.63(19)
C18 C17 C22 C21 -5.3(3)
N2 C17 C22 C21 179.01(15)
C18 C17 C22 C23 170.59(17)
N2 C17 C22 C23 -5.1(3)
C21 C22 C23 C25 -55.3(2)
C17 C22 C23 C25 128.9(2)
C21 C22 C23 C24 69.0(2)
C17 C22 C23 C24 -106.78(19)
C19 C18 C26 C27 85.8(2)
C17 C18 C26 C27 -92.8(2)
C19 C18 C26 C28 -39.2(3)
C17 C18 C26 C28 142.27(18)
